data_4000313
_journal_name_full 'Chemistry of Materials'
_journal_paper_doi 10.1021/cm020902u
_journal_year 2003
_chemical_formula_sum 'C56 H84 Co Li2 O6'
_chemical_formula_weight 926.04
_space_group_IT_number 60
_symmetry_cell_setting orthorhombic
_symmetry_space_group_name_Hall '-P 2n 2ab'
_symmetry_space_group_name_H-M 'P b c n'
_atom_sites_solution_hydrogens geom
_atom_sites_solution_primary direct
_atom_sites_solution_secondary difmap
_cell_angle_alpha 90.00
_cell_angle_beta 90.00
_cell_angle_gamma 90.00
_cell_formula_units_Z 4
_cell_length_a 17.1013(13)
_cell_length_b 16.7999(13)
_cell_length_c 19.3768(15)
_cell_measurement_reflns_used ?
_cell_measurement_temperature 168(2)
_cell_measurement_theta_max ?
_cell_measurement_theta_min ?
_cell_volume 5567.0(7)
_diffrn_ambient_temperature 168(2)
_diffrn_detector_area_resol_mean ?
_diffrn_measurement_device_type 'CCD area detector'
_diffrn_measurement_method 'phi and omega scans'
_diffrn_radiation_monochromator graphite
_diffrn_radiation_source 'fine-focus sealed tube'
_diffrn_radiation_type MoK\a
_diffrn_radiation_wavelength 0.71073
_diffrn_reflns_av_R_equivalents 0.0866
_diffrn_reflns_av_sigmaI/netI 0.0933
_diffrn_reflns_limit_h_max 21
_diffrn_reflns_limit_h_min -22
_diffrn_reflns_limit_k_max 21
_diffrn_reflns_limit_k_min -22
_diffrn_reflns_limit_l_max 19
_diffrn_reflns_limit_l_min -25
_diffrn_reflns_number 35577
_diffrn_reflns_theta_max 28.28
_diffrn_reflns_theta_min 1.70
_diffrn_standards_decay_% ?
_diffrn_standards_interval_count ?
_diffrn_standards_interval_time ?
_diffrn_standards_number ?
_exptl_absorpt_coefficient_mu 0.353
_exptl_absorpt_correction_T_max ?
_exptl_absorpt_correction_T_min ?
_exptl_absorpt_correction_type SADABS
_exptl_absorpt_process_details ?
_exptl_crystal_colour blue-green
_exptl_crystal_density_diffrn 1.105
_exptl_crystal_density_meas ?
_exptl_crystal_density_method 'not measured'
_exptl_crystal_description octahedron
_exptl_crystal_F_000 2004
_exptl_crystal_size_max ?
_exptl_crystal_size_mid ?
_exptl_crystal_size_min 0.5mm
_refine_ls_extinction_coef ?
_refine_ls_extinction_method none
_refine_ls_goodness_of_fit_ref 0.877
_refine_ls_hydrogen_treatment mixed
_refine_ls_matrix_type full
_refine_ls_number_parameters 302
_refine_ls_number_reflns 6683
_refine_ls_number_restraints 0
_refine_ls_restrained_S_all 0.877
_refine_ls_R_factor_all 0.1420
_refine_ls_R_factor_gt 0.0514
_refine_ls_shift/su_max 0.000
_refine_ls_shift/su_mean 0.000
_refine_ls_structure_factor_coef Fsqd
_refine_ls_weighting_details 'calc w=1/[\s^2^(Fo^2^)+(0.0709P)^2^+0.0000P] where P=(Fo^2^+2Fc^2^)/3'
_refine_ls_weighting_scheme calc
_refine_ls_wR_factor_gt 0.1195
_refine_ls_wR_factor_ref 0.1456
_reflns_number_gt 3005
_reflns_number_total 6683
_reflns_threshold_expression >2sigma(I)
_cod_depositor_comments
;
The following automatic conversions were performed:
'_symmetry_cell_setting' value 'Orthorhombic' changed to 'orthorhombic'
according to '/home/saulius/struct/CIF-dictionaries/cif_core.dic'
dictionary named 'cif_core.dic' version 2.4.1 from 2010-06-29.

Automatic conversion script
Id: cif_fix_enum 1527 2010-12-29 10:47:43Z saulius 
;
_cod_original_sg_symbol_H-M Pbcn
_cod_database_code 4000313

loop_
_symmetry_equiv_pos_as_xyz
'x, y, z'
'-x+1/2, -y+1/2, z+1/2'
'-x, y, -z+1/2'
'x+1/2, -y+1/2, -z'
'-x, -y, -z'
'x-1/2, y-1/2, -z-1/2'
'x, -y, z-1/2'
'-x-1/2, y-1/2, z'

loop_
_atom_site_label
_atom_site_type_symbol
_atom_site_fract_x
_atom_site_fract_y
_atom_site_fract_z
_atom_site_U_iso_or_equiv
_atom_site_adp_type
_atom_site_occupancy
_atom_site_symmetry_multiplicity
_atom_site_calc_flag
_atom_site_refinement_flags
_atom_site_disorder_assembly
_atom_site_disorder_group
Li1 Li 0.1582(3) 0.2630(3) 0.2731(3) 0.0657(14) Uani 1 1 d . . .
Co1 Co 0.0000 0.26369(3) 0.2500 0.03803(16) Uani 1 2 d S . .
O1 O 0.09512(10) 0.30053(11) 0.20436(9) 0.0492(5) Uani 1 1 d . . .
O2 O 0.07405(9) 0.22575(10) 0.31974(9) 0.0455(5) Uani 1 1 d . . .
O3 O 0.26650(12) 0.26339(15) 0.28390(13) 0.0828(7) Uani 1 1 d . . .
C1 C 0.12325(14) 0.33122(17) 0.14468(14) 0.0443(7) Uani 1 1 d . . .
C2 C 0.15094(15) 0.28021(17) 0.09262(15) 0.0498(7) Uani 1 1 d . . .
C3 C 0.18899(17) 0.3145(2) 0.03645(16) 0.0633(9) Uani 1 1 d . . .
H3 H 0.2098 0.2808 0.0016 0.076 Uiso 1 1 calc R . .
C4 C 0.19747(17) 0.3956(2) 0.02970(17) 0.0690(9) Uani 1 1 d . . .
H4 H 0.2243 0.4174 -0.0089 0.083 Uiso 1 1 calc R . .
C5 C 0.16642(16) 0.4451(2) 0.07987(16) 0.0615(8) Uani 1 1 d . . .
H5 H 0.1712 0.5012 0.0748 0.074 Uiso 1 1 calc R . .
C6 C 0.12853(14) 0.41453(17) 0.13738(14) 0.0470(7) Uani 1 1 d . . .
C7 C 0.09586(17) 0.46770(17) 0.19329(15) 0.0554(8) Uani 1 1 d . . .
H7 H 0.0498 0.4395 0.2136 0.066 Uiso 1 1 calc R . .
C8 C 0.1539(2) 0.4808(2) 0.25124(17) 0.0802(10) Uani 1 1 d . . .
H8A H 0.1709 0.4293 0.2695 0.120 Uiso 1 1 calc R . .
H8B H 0.1290 0.5117 0.2881 0.120 Uiso 1 1 calc R . .
H8C H 0.1992 0.5101 0.2336 0.120 Uiso 1 1 calc R . .
C9 C 0.0666(2) 0.54845(19) 0.16687(17) 0.0786(10) Uani 1 1 d . . .
H9A H 0.1105 0.5783 0.1471 0.118 Uiso 1 1 calc R . .
H9B H 0.0440 0.5786 0.2053 0.118 Uiso 1 1 calc R . .
H9C H 0.0267 0.5400 0.1313 0.118 Uiso 1 1 calc R . .
C10 C 0.14218(16) 0.19077(18) 0.09902(15) 0.0566(8) Uani 1 1 d . . .
H10 H 0.0977 0.1803 0.1313 0.068 Uiso 1 1 calc R . .
C11 C 0.12305(18) 0.1502(2) 0.03085(17) 0.0744(10) Uani 1 1 d . . .
H11A H 0.0785 0.1771 0.0091 0.112 Uiso 1 1 calc R . .
H11B H 0.1098 0.0944 0.0393 0.112 Uiso 1 1 calc R . .
H11C H 0.1685 0.1532 0.0002 0.112 Uiso 1 1 calc R . .
C12 C 0.21496(19) 0.1528(2) 0.13022(17) 0.0770(10) Uani 1 1 d . . .
H12A H 0.2604 0.1648 0.1012 0.116 Uiso 1 1 calc R . .
H12B H 0.2078 0.0950 0.1329 0.116 Uiso 1 1 calc R . .
H12C H 0.2235 0.1742 0.1767 0.116 Uiso 1 1 calc R . .
C13 C 0.07443(14) 0.20002(17) 0.38577(15) 0.0465(7) Uani 1 1 d . . .
C14 C 0.08115(15) 0.25489(18) 0.44012(15) 0.0530(8) Uani 1 1 d . . .
C15 C 0.08983(18) 0.2256(2) 0.50680(17) 0.0751(10) Uani 1 1 d . . .
H15 H 0.0956 0.2622 0.5439 0.090 Uiso 1 1 calc R . .
C16 C 0.0903(2) 0.1461(3) 0.5205(2) 0.0887(13) Uani 1 1 d . . .
H16 H 0.0970 0.1280 0.5665 0.106 Uiso 1 1 calc R . .
C17 C 0.08096(18) 0.0916(2) 0.4675(2) 0.0785(11) Uani 1 1 d . . .
H17 H 0.0805 0.0362 0.4775 0.094 Uiso 1 1 calc R . .
C18 C 0.07229(16) 0.11754(18) 0.39940(17) 0.0606(8) Uani 1 1 d . . .
C19 C 0.0625(2) 0.06045(18) 0.33973(19) 0.0766(10) Uani 1 1 d . . .
H19 H 0.0329 0.0897 0.3032 0.092 Uiso 1 1 calc R . .
C20 C 0.0148(3) -0.0138(2) 0.3570(2) 0.1151(15) Uani 1 1 d . . .
H20A H 0.0428 -0.0457 0.3914 0.173 Uiso 1 1 calc R . .
H20B H 0.0071 -0.0455 0.3150 0.173 Uiso 1 1 calc R . .
H20C H -0.0362 0.0021 0.3755 0.173 Uiso 1 1 calc R . .
C21 C 0.1411(3) 0.0378(3) 0.3082(3) 0.149(2) Uani 1 1 d . . .
H21A H 0.1702 0.0863 0.2966 0.224 Uiso 1 1 calc R . .
H21B H 0.1324 0.0065 0.2662 0.224 Uiso 1 1 calc R . .
H21C H 0.1711 0.0063 0.3414 0.224 Uiso 1 1 calc R . .
C22 C 0.08178(17) 0.34312(18) 0.42609(16) 0.0590(8) Uani 1 1 d . . .
H22 H 0.0588 0.3517 0.3792 0.071 Uiso 1 1 calc R . .
C23 C 0.0325(2) 0.3907(2) 0.47802(18) 0.0905(12) Uani 1 1 d . . .
H23A H -0.0207 0.3692 0.4792 0.136 Uiso 1 1 calc R . .
H23B H 0.0308 0.4467 0.4639 0.136 Uiso 1 1 calc R . .
H23C H 0.0560 0.3866 0.5240 0.136 Uiso 1 1 calc R . .
C24 C 0.16636(18) 0.3753(2) 0.42483(17) 0.0751(10) Uani 1 1 d . . .
H24A H 0.1903 0.3680 0.4703 0.113 Uiso 1 1 calc R . .
H24B H 0.1657 0.4321 0.4132 0.113 Uiso 1 1 calc R . .
H24C H 0.1968 0.3463 0.3901 0.113 Uiso 1 1 calc R . .
C25 C 0.3106(3) 0.2172(3) 0.3294(3) 0.144(2) Uani 1 1 d . . .
H25A H 0.3048 0.1600 0.3183 0.173 Uiso 1 1 calc R . .
H25B H 0.2932 0.2261 0.3775 0.173 Uiso 1 1 calc R . .
C26 C 0.3952(4) 0.2430(4) 0.3205(4) 0.195(4) Uani 1 1 d . . .
H26A H 0.4103 0.2838 0.3549 0.234 Uiso 1 1 calc R . .
H26B H 0.4316 0.1973 0.3237 0.234 Uiso 1 1 calc R . .
C27 C 0.3928(3) 0.2766(4) 0.2490(5) 0.208(4) Uani 1 1 d . . .
H27A H 0.4341 0.3173 0.2432 0.249 Uiso 1 1 calc R . .
H27B H 0.4014 0.2339 0.2146 0.249 Uiso 1 1 calc R . .
C28 C 0.3163(2) 0.3121(3) 0.2395(3) 0.1279(18) Uani 1 1 d . . .
H28A H 0.2994 0.3088 0.1907 0.153 Uiso 1 1 calc R . .
H28B H 0.3159 0.3685 0.2543 0.153 Uiso 1 1 calc R . .

loop_
_atom_site_aniso_label
_atom_site_aniso_U_11
_atom_site_aniso_U_22
_atom_site_aniso_U_33
_atom_site_aniso_U_23
_atom_site_aniso_U_13
_atom_site_aniso_U_12
Li1 0.045(3) 0.087(4) 0.066(3) 0.011(3) 0.003(2) -0.007(3)
Co1 0.0376(3) 0.0350(3) 0.0415(3) 0.000 0.0044(3) 0.000
O1 0.0461(11) 0.0570(12) 0.0447(11) 0.0100(9) 0.0030(9) -0.0105(9)
O2 0.0439(10) 0.0470(11) 0.0456(11) 0.0078(9) 0.0042(9) 0.0028(8)
O3 0.0436(13) 0.120(2) 0.0845(16) -0.0161(15) 0.0021(12) -0.0046(13)
C1 0.0306(14) 0.0571(19) 0.0452(17) 0.0104(14) -0.0001(12) -0.0081(12)
C2 0.0402(16) 0.060(2) 0.0493(18) 0.0044(15) 0.0038(14) -0.0021(13)
C3 0.0574(19) 0.075(2) 0.058(2) 0.0035(17) 0.0152(16) 0.0046(16)
C4 0.064(2) 0.077(3) 0.066(2) 0.0180(19) 0.0232(17) -0.0023(17)
C5 0.0552(18) 0.061(2) 0.068(2) 0.0161(17) 0.0066(17) -0.0060(15)
C6 0.0387(15) 0.0537(19) 0.0486(17) 0.0101(14) 0.0005(13) -0.0049(13)
C7 0.0570(18) 0.0537(19) 0.0555(19) 0.0083(15) 0.0035(16) -0.0060(14)
C8 0.098(3) 0.070(2) 0.072(2) -0.002(2) -0.015(2) 0.0028(19)
C9 0.089(3) 0.066(2) 0.081(2) 0.0076(19) 0.014(2) 0.0113(18)
C10 0.0511(18) 0.059(2) 0.060(2) -0.0038(16) 0.0105(15) -0.0004(15)
C11 0.061(2) 0.086(3) 0.077(2) -0.014(2) 0.0031(18) -0.0029(17)
C12 0.083(2) 0.068(2) 0.080(2) -0.0002(19) -0.001(2) 0.0102(18)
C13 0.0341(14) 0.0547(18) 0.0508(18) 0.0139(15) 0.0016(13) 0.0082(12)
C14 0.0405(16) 0.071(2) 0.0479(18) 0.0073(16) -0.0072(13) 0.0039(14)
C15 0.064(2) 0.109(3) 0.052(2) 0.013(2) -0.0128(17) -0.013(2)
C16 0.068(2) 0.119(4) 0.078(3) 0.050(3) -0.014(2) -0.007(2)
C17 0.063(2) 0.069(3) 0.103(3) 0.045(2) 0.012(2) 0.0084(18)
C18 0.0489(17) 0.057(2) 0.075(2) 0.0259(18) 0.0155(16) 0.0082(15)
C19 0.085(2) 0.045(2) 0.100(3) 0.0077(19) 0.037(2) 0.0052(17)
C20 0.138(4) 0.066(3) 0.141(4) -0.002(2) 0.043(3) -0.028(2)
C21 0.129(4) 0.094(3) 0.224(6) -0.037(4) 0.091(4) 0.007(3)
C22 0.0609(19) 0.065(2) 0.0509(18) -0.0098(16) -0.0131(15) 0.0064(16)
C23 0.077(2) 0.107(3) 0.088(3) -0.033(2) -0.017(2) 0.022(2)
C24 0.076(2) 0.066(2) 0.083(2) -0.0045(19) -0.010(2) -0.0069(17)
C25 0.092(3) 0.204(6) 0.136(4) -0.037(4) -0.050(3) 0.065(3)
C26 0.099(4) 0.208(8) 0.278(10) -0.056(6) -0.110(6) 0.043(4)
C27 0.043(3) 0.141(6) 0.440(15) -0.064(7) 0.004(6) -0.004(3)
C28 0.067(3) 0.116(4) 0.201(5) -0.024(4) 0.035(3) -0.037(2)
